data_4303037
loop_
_publ_author_name
'Edward Gore-Randall'
'Mark Irwin'
'Mark S. Denning'
'Jose M. Goicoechea'

_publ_contact_author
;
 Dr. J. M. Goicoechea           
 Chemistry Research Laboratory
 University of Oxford
 Mansfield Road
 Oxford
 OX1 3TA
 UK
;
_publ_contact_author_email jose.goicoechea@chem.ox.ac.uk
_publ_contact_author_fax '+44 1865 272690'
_publ_contact_author_phone '+44 1865 275961'
_publ_section_title
;
Synthesis and Characterization of Alkali-Metal Salts of 2,2'- and
2,4'-Bipyridyl Radicals and Dianions
;
_journal_name_full 'Inorganic Chemistry'
_journal_page_first 8304
_journal_page_last 8316
_journal_paper_doi 10.1021/ic9009459
_journal_volume 48
_journal_year 2009
_chemical_formula_moiety 'C12 H16 N4 K'
_chemical_formula_sum 'C12 H16 K N4'
_chemical_formula_weight 255.39
_chemical_name_systematic
; 
K(C2N2H8)(C10H8N2)
;
_space_group_IT_number 19
_symmetry_cell_setting orthorhombic
_symmetry_space_group_name_Hall 'P 2ac 2ab'
_symmetry_space_group_name_H-M 'P 21 21 21'
_atom_sites_solution_hydrogens geom
_atom_sites_solution_primary direct
_atom_sites_solution_secondary difmap
_audit_creation_method SHELXL-97
_cell_angle_alpha 90.00
_cell_angle_beta 90.00
_cell_angle_gamma 90.00
_cell_formula_units_Z 4
_cell_length_a 6.9699(2)
_cell_length_b 9.3455(2)
_cell_length_c 19.0541(5)
_cell_measurement_reflns_used 15276
_cell_measurement_temperature 150(2)
_cell_measurement_theta_max 27.485
_cell_measurement_theta_min 5.097
_cell_volume 1241.13(6)
_computing_cell_refinement
;
KappaCCD software "DENZO" (Otwinowski & Minor, 1996)
;
_computing_data_collection
;
KappaCCD software "Collect" (Nonius, 2000)
;
_computing_data_reduction
;
KappaCCD software "DENZO" (Otwinowski & Minor, 1996)
;
_computing_molecular_graphics 'WinGX (Farrugia, 2005)'
_computing_publication_material 'XCIF (Sheldrick, 2001)'
_computing_structure_refinement 'SHELXL-97 (Sheldrick, 1997)'
_computing_structure_solution 'SHELXS-97 (Sheldrick, 1990)'
_diffrn_ambient_temperature 150(2)
_diffrn_measured_fraction_theta_full 0.989
_diffrn_measured_fraction_theta_max 0.989
_diffrn_measurement_device_type 'Nonius KappaCCD'
_diffrn_measurement_method 'omega scans'
_diffrn_radiation_monochromator graphite
_diffrn_radiation_source 'fine-focus sealed tube'
_diffrn_radiation_type MoK\a
_diffrn_radiation_wavelength 0.71073
_diffrn_reflns_av_R_equivalents 0.0000
_diffrn_reflns_av_sigmaI/netI 0.0385
_diffrn_reflns_limit_h_max 9
_diffrn_reflns_limit_h_min -9
_diffrn_reflns_limit_k_max 12
_diffrn_reflns_limit_k_min -12
_diffrn_reflns_limit_l_max 24
_diffrn_reflns_limit_l_min -24
_diffrn_reflns_number 2811
_diffrn_reflns_theta_full 27.48
_diffrn_reflns_theta_max 27.48
_diffrn_reflns_theta_min 5.18
_exptl_absorpt_coefficient_mu 0.411
_exptl_absorpt_correction_T_max 0.9757
_exptl_absorpt_correction_T_min 0.9006
_exptl_absorpt_correction_type multi-scan
_exptl_absorpt_process_details 'DENZO/SCALEPACK (Otwinowski & Minor, 1997)'
_exptl_crystal_colour 'dark purple/black'
_exptl_crystal_density_diffrn 1.367
_exptl_crystal_density_meas ?
_exptl_crystal_density_method .
_exptl_crystal_description plate
_exptl_crystal_F_000 540
_exptl_crystal_size_max 0.26
_exptl_crystal_size_mid 0.20
_exptl_crystal_size_min 0.06
_refine_diff_density_max 0.226
_refine_diff_density_min -0.248
_refine_diff_density_rms 0.048
_refine_ls_abs_structure_details 'Flack H D (1983), Acta Cryst. A39, 876-881'
_refine_ls_abs_structure_Flack -0.03(5)
_refine_ls_extinction_coef 0.045(6)
_refine_ls_extinction_expression Fc^*^=kFc[1+0.001xFc^2^\l^3^/sin(2\q)]^-1/4^
_refine_ls_extinction_method SHELXL
_refine_ls_goodness_of_fit_ref 1.098
_refine_ls_hydrogen_treatment constr
_refine_ls_matrix_type full
_refine_ls_number_parameters 155
_refine_ls_number_reflns 2811
_refine_ls_number_restraints 0
_refine_ls_restrained_S_all 1.098
_refine_ls_R_factor_all 0.0470
_refine_ls_R_factor_gt 0.0400
_refine_ls_shift/su_max 0.000
_refine_ls_shift/su_mean 0.000
_refine_ls_structure_factor_coef Fsqd
_refine_ls_weighting_details 'calc w=1/[\s^2^(Fo^2^)+(0.0511P)^2^+0.2496P] where P=(Fo^2^+2Fc^2^)/3'
_refine_ls_weighting_scheme calc
_refine_ls_wR_factor_gt 0.0970
_refine_ls_wR_factor_ref 0.1025
_reflns_number_gt 2541
_reflns_number_total 2811
_reflns_threshold_expression >2sigma(I)
_cod_data_source_file ic9009459_si_001_4.cif
_cod_data_source_block 3
_cod_depositor_comments
;
The following automatic conversions were performed:
'_symmetry_cell_setting' value 'Orthorhombic' changed to 'orthorhombic'
according to '/home/saulius/struct/CIF-dictionaries/cif_core.dic'
dictionary named 'cif_core.dic' version 2.4.1 from 2010-06-29.

Automatic conversion script
Id: cif_fix_enum 1527 2010-12-29 10:47:43Z saulius 

The following automatic conversions were performed:
data name '_contact_author_fax' replaced with
'_publ_contact_author_fax' as specified in the replacement file
'/home/antanas/src/cod-tools/trunk/data/replacement-values/replacement_tags.lst'.

Automatic conversion script
Id: cif_correct_tags 4998 2017-03-02 13:24:31Z antanas 
;
_cod_original_sg_symbol_Hall 'P2ac 2ab'
_cod_database_code 4303037

loop_
_symmetry_equiv_pos_as_xyz
'x, y, z'
'-x+1/2, -y, z+1/2'
'x+1/2, -y+1/2, -z'
'-x, y+1/2, -z+1/2'

loop_
_atom_site_label
_atom_site_type_symbol
_atom_site_fract_x
_atom_site_fract_y
_atom_site_fract_z
_atom_site_U_iso_or_equiv
_atom_site_adp_type
_atom_site_occupancy
_atom_site_symmetry_multiplicity
_atom_site_calc_flag
_atom_site_refinement_flags
_atom_site_disorder_assembly
_atom_site_disorder_group
K1 K -0.06507(7) -0.40061(5) -0.56406(3) 0.04283(17) Uani 1 1 d . . .
N1 N 0.4847(2) -0.7836(2) -0.66628(9) 0.0354(4) Uani 1 1 d . . .
N2 N 0.3651(3) -0.36286(19) -0.50104(10) 0.0399(4) Uani 1 1 d . . .
C1 C 0.4889(3) -0.9108(2) -0.69926(12) 0.0392(5) Uani 1 1 d . . .
H1 H 0.5610 -0.9165 -0.7415 0.047 Uiso 1 1 calc R . .
C2 C 0.3974(3) -1.0340(3) -0.67704(12) 0.0410(5) Uani 1 1 d . . .
H2 H 0.4061 -1.1207 -0.7029 0.049 Uiso 1 1 calc R . .
C3 C 0.2911(3) -1.0255(2) -0.61458(13) 0.0404(5) Uani 1 1 d . . .
H3 H 0.2255 -1.1073 -0.5972 0.049 Uiso 1 1 calc R . .
C4 C 0.2826(3) -0.8984(2) -0.57877(11) 0.0352(4) Uani 1 1 d . . .
H4 H 0.2109 -0.8924 -0.5365 0.042 Uiso 1 1 calc R . .
C5 C 0.3811(3) -0.7747(2) -0.60462(10) 0.0310(4) Uani 1 1 d . . .
C6 C 0.2835(3) -0.4825(3) -0.47342(11) 0.0383(5) Uani 1 1 d . . .
H6 H 0.2223 -0.4731 -0.4291 0.046 Uiso 1 1 d R . .
C7 C 0.2818(3) -0.6158(2) -0.50388(10) 0.0341(4) Uani 1 1 d . . .
H7 H 0.2184 -0.6928 -0.4810 0.041 Uiso 1 1 calc R . .
C8 C 0.3750(3) -0.6394(2) -0.56977(11) 0.0305(4) Uani 1 1 d . . .
C9 C 0.4607(3) -0.5137(2) -0.59903(11) 0.0337(4) Uani 1 1 d . . .
H9 H 0.5254 -0.5192 -0.6428 0.040 Uiso 1 1 calc R . .
C10 C 0.4503(3) -0.3855(2) -0.56446(11) 0.0367(4) Uani 1 1 d . . .
H10 H 0.5077 -0.3052 -0.5866 0.044 Uiso 1 1 calc R . .
N1E N -0.0932(3) -0.66420(19) -0.63291(10) 0.0396(4) Uani 1 1 d . . .
H1E1 H -0.0293 -0.7354 -0.6091 0.047 Uiso 1 1 calc R . .
H1E2 H -0.2189 -0.6909 -0.6397 0.047 Uiso 1 1 calc R . .
C1E C 0.0017(3) -0.6287(2) -0.69919(12) 0.0366(4) Uani 1 1 d . . .
H1E3 H 0.1313 -0.5909 -0.6887 0.044 Uiso 1 1 calc R . .
H1E4 H -0.0717 -0.5515 -0.7225 0.044 Uiso 1 1 calc R . .
C2E C 0.0213(3) -0.7538(2) -0.75006(11) 0.0371(5) Uani 1 1 d . . .
H2E1 H 0.0882 -0.8330 -0.7257 0.045 Uiso 1 1 calc R . .
H2E2 H -0.1088 -0.7881 -0.7625 0.045 Uiso 1 1 calc R . .
N2E N 0.1247(3) -0.7215(3) -0.81476(10) 0.0508(5) Uani 1 1 d . . .
H2E3 H 0.2537 -0.7229 -0.8046 0.061 Uiso 1 1 calc R . .
H2E4 H 0.0944 -0.6292 -0.8274 0.061 Uiso 1 1 calc R . .

loop_
_atom_site_aniso_label
_atom_site_aniso_U_11
_atom_site_aniso_U_22
_atom_site_aniso_U_33
_atom_site_aniso_U_23
_atom_site_aniso_U_13
_atom_site_aniso_U_12
K1 0.0510(3) 0.0380(3) 0.0395(3) -0.0059(2) -0.0049(2) 0.0032(2)
N1 0.0349(9) 0.0375(9) 0.0337(8) -0.0050(7) 0.0010(7) -0.0009(7)
N2 0.0404(9) 0.0363(9) 0.0430(10) -0.0074(8) 0.0004(8) 0.0009(8)
C1 0.0361(10) 0.0421(11) 0.0394(10) -0.0096(10) -0.0022(8) 0.0029(9)
C2 0.0386(12) 0.0362(11) 0.0483(13) -0.0114(9) -0.0088(9) 0.0033(9)
C3 0.0364(11) 0.0321(10) 0.0528(13) 0.0031(10) -0.0061(10) -0.0025(9)
C4 0.0326(9) 0.0340(10) 0.0391(10) 0.0016(9) -0.0019(8) 0.0009(8)
C5 0.0291(9) 0.0314(10) 0.0326(10) 0.0010(8) -0.0029(7) 0.0010(8)
C6 0.0351(10) 0.0448(12) 0.0351(10) -0.0045(9) 0.0005(8) 0.0017(9)
C7 0.0329(9) 0.0379(11) 0.0316(10) 0.0010(8) 0.0004(8) -0.0011(9)
C8 0.0279(8) 0.0329(9) 0.0307(9) 0.0008(8) -0.0031(8) 0.0009(7)
C9 0.0327(10) 0.0340(10) 0.0345(10) 0.0030(8) 0.0015(8) 0.0001(8)
C10 0.0369(10) 0.0315(9) 0.0416(10) 0.0021(9) 0.0024(9) 0.0005(8)
N1E 0.0386(9) 0.0390(9) 0.0411(10) -0.0035(8) -0.0023(8) 0.0023(8)
C1E 0.0381(10) 0.0321(10) 0.0397(10) 0.0001(9) -0.0046(9) -0.0008(8)
C2E 0.0407(11) 0.0354(10) 0.0354(10) -0.0020(8) -0.0019(9) -0.0024(9)
N2E 0.0533(12) 0.0598(13) 0.0393(11) -0.0012(9) 0.0021(9) -0.0070(10)

loop_
_atom_type_symbol
_atom_type_description
_atom_type_scat_dispersion_real
_atom_type_scat_dispersion_imag
_atom_type_scat_source
C C 0.0033 0.0016 'International Tables Vol C Tables 4.2.6.8 and 6.1.1.4'
H H 0.0000 0.0000 'International Tables Vol C Tables 4.2.6.8 and 6.1.1.4'
K K 0.2009 0.2494 'International Tables Vol C Tables 4.2.6.8 and 6.1.1.4'
N N 0.0061 0.0033 'International Tables Vol C Tables 4.2.6.8 and 6.1.1.4'

loop_
_geom_angle_atom_site_label_1
_geom_angle_atom_site_label_2
_geom_angle_atom_site_label_3
_geom_angle
_geom_angle_site_symmetry_1
_geom_angle_site_symmetry_3
_geom_angle_publ_flag
N1E K1 N2 165.90(6) . 3_444 ?
N1E K1 N2E 97.21(6) . 4_553 ?
N2 K1 N2E 79.58(6) 3_444 4_553 ?
N1E K1 C6 95.71(6) . . ?
N2 K1 C6 96.17(6) 3_444 . ?
N2E K1 C6 135.06(7) 4_553 . ?
N1E K1 N2 109.49(5) . . ?
N2 K1 N2 84.33(4) 3_444 . ?
N2E K1 N2 111.48(6) 4_553 . ?
C6 K1 N2 24.64(6) . . ?
N1E K1 C7 71.48(5) . . ?
N2 K1 C7 120.15(6) 3_444 . ?
N2E K1 C7 136.68(6) 4_553 . ?
C6 K1 C7 24.24(5) . . ?
N2 K1 C7 43.29(5) . . ?
N1E K1 C1E 25.29(5) . . ?
N2 K1 C1E 156.55(6) 3_444 . ?
N2E K1 C1E 77.02(6) 4_553 . ?
C6 K1 C1E 99.34(6) . . ?
N2 K1 C1E 102.91(5) . . ?
C7 K1 C1E 77.43(5) . . ?
N1E K1 C10 88.03(6) . 1_455 ?
N2 K1 C10 77.91(5) 3_444 1_455 ?
N2E K1 C10 80.20(6) 4_553 1_455 ?
C6 K1 C10 143.17(6) . 1_455 ?
N2 K1 C10 156.68(5) . 1_455 ?
C7 K1 C10 138.38(5) . 1_455 ?
C1E K1 C10 99.34(5) . 1_455 ?
N1E K1 C4 82.53(5) . 3_434 ?
N2 K1 C4 94.31(6) 3_444 3_434 ?
N2E K1 C4 153.88(6) 4_553 3_434 ?
C6 K1 C4 70.56(6) . 3_434 ?
N2 K1 C4 92.93(5) . 3_434 ?
C7 K1 C4 68.13(5) . 3_434 ?
C1E K1 C4 107.37(5) . 3_434 ?
C10 K1 C4 73.67(5) 1_455 3_434 ?
N1E K1 C9 65.33(5) . 1_455 ?
N2 K1 C9 100.59(5) 3_444 1_455 ?
N2E K1 C9 83.55(6) 4_553 1_455 ?
C6 K1 C9 140.35(6) . 1_455 ?
N2 K1 C9 164.88(5) . 1_455 ?
C7 K1 C9 124.10(5) . 1_455 ?
C1E K1 C9 78.24(5) . 1_455 ?
C10 K1 C9 22.70(5) 1_455 1_455 ?
C4 K1 C9 72.55(5) 3_434 1_455 ?
C1 N1 C5 117.51(19) . . ?
C6 N2 C10 113.42(18) . . ?
C6 N2 K1 128.62(14) . 3_544 ?
C10 N2 K1 116.97(14) . 3_544 ?
C6 N2 K1 70.62(12) . . ?
C10 N2 K1 93.32(12) . . ?
K1 N2 K1 114.82(6) 3_544 . ?
N1 C1 C2 125.7(2) . . ?
N1 C1 H1 117.2 . . ?
C2 C1 H1 117.2 . . ?
C1 C2 C3 117.1(2) . . ?
C1 C2 H2 121.5 . . ?
C3 C2 H2 121.5 . . ?
C4 C3 C2 119.6(2) . . ?
C4 C3 H3 120.2 . . ?
C2 C3 H3 120.2 . . ?
C3 C4 C5 120.5(2) . . ?
C3 C4 K1 84.75(13) . 3_534 ?
C5 C4 K1 124.04(13) . 3_534 ?
C3 C4 H4 119.8 . . ?
C5 C4 H4 119.8 . . ?
K1 C4 H4 61.9 3_534 . ?
N1 C5 C8 117.63(18) . . ?
N1 C5 C4 119.64(18) . . ?
C8 C5 C4 122.73(18) . . ?
N2 C6 C7 125.8(2) . . ?
N2 C6 K1 84.74(13) . . ?
C7 C6 K1 88.95(13) . . ?
N2 C6 H6 117.1 . . ?
C7 C6 H6 117.1 . . ?
K1 C6 H6 96.9 . . ?
C6 C7 C8 120.43(19) . . ?
C6 C7 K1 66.81(12) . . ?
C8 C7 K1 96.89(12) . . ?
C6 C7 H7 119.8 . . ?
C8 C7 H7 119.8 . . ?
K1 C7 H7 106.0 . . ?
C5 C8 C7 123.90(18) . . ?
C5 C8 C9 122.22(18) . . ?
C7 C8 C9 113.88(18) . . ?
C10 C9 C8 120.59(18) . . ?
C10 C9 K1 72.36(12) . 1_655 ?
C8 C9 K1 124.22(13) . 1_655 ?
C10 C9 H9 119.7 . . ?
C8 C9 H9 119.7 . . ?
K1 C9 H9 74.8 1_655 . ?
N2 C10 C9 125.84(19) . . ?
N2 C10 K1 116.11(13) . 1_655 ?
C9 C10 K1 84.94(12) . 1_655 ?
N2 C10 H10 117.1 . . ?
C9 C10 H10 117.1 . . ?
K1 C10 H10 67.3 1_655 . ?
C1E N1E K1 99.97(12) . . ?
C1E N1E H1E1 111.8 . . ?
K1 N1E H1E1 111.8 . . ?
C1E N1E H1E2 111.8 . . ?
K1 N1E H1E2 111.8 . . ?
H1E1 N1E H1E2 109.5 . . ?
N1E C1E C2E 114.50(17) . . ?
N1E C1E K1 54.74(10) . . ?
C2E C1E K1 168.98(14) . . ?
N1E C1E H1E3 108.6 . . ?
C2E C1E H1E3 108.6 . . ?
K1 C1E H1E3 75.4 . . ?
N1E C1E H1E4 108.6 . . ?
C2E C1E H1E4 108.6 . . ?
K1 C1E H1E4 79.1 . . ?
H1E3 C1E H1E4 107.6 . . ?
N2E C2E C1E 114.98(18) . . ?
N2E C2E H2E1 108.5 . . ?
C1E C2E H2E1 108.5 . . ?
N2E C2E H2E2 108.5 . . ?
C1E C2E H2E2 108.5 . . ?
H2E1 C2E H2E2 107.5 . . ?
C2E N2E K1 119.03(14) . 4_543 ?
C2E N2E H2E3 107.6 . . ?
K1 N2E H2E3 107.6 4_543 . ?
C2E N2E H2E4 107.6 . . ?
K1 N2E H2E4 107.6 4_543 . ?
H2E3 N2E H2E4 107.0 . . ?

loop_
_geom_bond_atom_site_label_1
_geom_bond_atom_site_label_2
_geom_bond_distance
_geom_bond_site_symmetry_2
_geom_bond_publ_flag
K1 N1E 2.7979(18) . ?
K1 N2 2.7998(18) 3_444 ?
K1 N2E 2.882(2) 4_553 ?
K1 C6 3.078(2) . ?
K1 N2 3.249(2) . ?
K1 C7 3.348(2) . ?
K1 C1E 3.375(2) . ?
K1 C10 3.381(2) 1_455 ?
K1 C4 3.473(2) 3_434 ?
K1 C9 3.534(2) 1_455 ?
N1 C1 1.345(3) . ?
N1 C5 1.382(3) . ?
N2 C6 1.360(3) . ?
N2 C10 1.363(3) . ?
N2 K1 2.7998(18) 3_544 ?
C1 C2 1.383(3) . ?
C1 H1 0.9500 . ?
C2 C3 1.404(3) . ?
C2 H2 0.9500 . ?
C3 C4 1.371(3) . ?
C3 H3 0.9500 . ?
C4 C5 1.432(3) . ?
C4 K1 3.473(2) 3_534 ?
C4 H4 0.9500 . ?
C5 C8 1.429(3) . ?
C6 C7 1.375(3) . ?
C6 H6 0.9500 . ?
C7 C8 1.430(3) . ?
C7 H7 0.9500 . ?
C8 C9 1.431(3) . ?
C9 C10 1.369(3) . ?
C9 K1 3.534(2) 1_655 ?
C9 H9 0.9500 . ?
C10 K1 3.381(2) 1_655 ?
C10 H10 0.9500 . ?
N1E C1E 1.464(3) . ?
N1E H1E1 0.9200 . ?
N1E H1E2 0.9200 . ?
C1E C2E 1.525(3) . ?
C1E H1E3 0.9900 . ?
C1E H1E4 0.9900 . ?
C2E N2E 1.460(3) . ?
C2E H2E1 0.9900 . ?
C2E H2E2 0.9900 . ?
N2E K1 2.882(2) 4_543 ?
N2E H2E3 0.9200 . ?
N2E H2E4 0.9200 . ?
